data_7011849
loop_
_publ_author_name
'Jensen, Paul'
'Batten, Stuart R.'
'Moubaraki, Boujemaa'
'Murray, Keith S.'

_publ_section_title
;
 Syntheses, crystal structures, and magnetic properties of first row
 transition metal coordination polymers containing dicyanamide and
 4,4???-bipyridineElectronic supplementary information (ESI) available:
 atom numbering diagrams for compounds 1 (123 K and 294 K) and 7???11.
 See http://www.rsc.org/suppdata/dt/b2/b205007b/
;
_journal_issue 19
_journal_name_full 'Journal of the Chemical Society, Dalton Transactions'
_journal_page_first 3712
_journal_paper_doi 10.1039/b205007b
_journal_year 2002
_chemical_formula_moiety Mn(dca)2(4,4'-bipy)(H2O).0.5MeOH
_chemical_formula_sum 'C29 H24 Mn2 N16 O3'
_chemical_formula_weight 754.52
_chemical_name_systematic
; 
? 
;
_space_group_IT_number 76
_symmetry_cell_setting tetragonal
_symmetry_space_group_name_Hall 'P 4w'
_symmetry_space_group_name_H-M 'P 41'
_atom_sites_solution_hydrogens geom
_atom_sites_solution_primary direct
_atom_sites_solution_secondary difmap
_audit_creation_method SHELXL-97
_cell_angle_alpha 90.00
_cell_angle_beta 90.00
_cell_angle_gamma 90.00
_cell_formula_units_Z 8
_cell_length_a 22.5468(3)
_cell_length_b 22.5468(3)
_cell_length_c 13.4343(1)
_cell_measurement_reflns_used 87307
_cell_measurement_temperature 293(2)
_cell_measurement_theta_max 30.03
_cell_measurement_theta_min 1.28
_cell_volume 6829.44(14)
_computing_cell_refinement 'DENZO-SMN (Otwinowski & Minor, 1997)'
_computing_data_collection 'COLLECT (Hooft, 1998)'
_computing_data_reduction 'DENZO-SMN (Otwinowski & Minor, 1997)'
_computing_molecular_graphics 'ORTEP-III (Burnett and Johnson, 1996)'
_computing_publication_material 'SHELXL-97 (Sheldrick, 1997)'
_computing_structure_refinement 'SHELXL-97 (Sheldrick, 1997)'
_computing_structure_solution 'SHELXS-97 (Sheldrick, 1997)'
_diffrn_ambient_temperature 293(2)
_diffrn_measured_fraction_theta_full 0.998
_diffrn_measured_fraction_theta_max 0.970
_diffrn_measurement_device_type 'Nonius KappaCCD'
_diffrn_measurement_method 'Phi and Omega scans'
_diffrn_radiation_monochromator graphite
_diffrn_radiation_source 'fine-focus sealed tube'
_diffrn_radiation_type MoK\a
_diffrn_radiation_wavelength 0.71073
_diffrn_reflns_av_R_equivalents 0.0632
_diffrn_reflns_av_sigmaI/netI 0.0690
_diffrn_reflns_limit_h_max 31
_diffrn_reflns_limit_h_min -31
_diffrn_reflns_limit_k_max 31
_diffrn_reflns_limit_k_min -31
_diffrn_reflns_limit_l_max 13
_diffrn_reflns_limit_l_min -18
_diffrn_reflns_number 87307
_diffrn_reflns_theta_full 27.50
_diffrn_reflns_theta_max 30.03
_diffrn_reflns_theta_min 1.28
_exptl_absorpt_coefficient_mu 0.797
_exptl_absorpt_correction_T_max 0.868
_exptl_absorpt_correction_T_min 0.833
_exptl_absorpt_correction_type numerical
_exptl_crystal_colour Colorless
_exptl_crystal_density_diffrn 1.468
_exptl_crystal_density_method 'not measured'
_exptl_crystal_description Prismatic
_exptl_crystal_F_000 3072
_exptl_crystal_size_max 0.28
_exptl_crystal_size_mid 0.22
_exptl_crystal_size_min 0.19
_refine_diff_density_max 0.361
_refine_diff_density_min -0.565
_refine_diff_density_rms 0.071
_refine_ls_abs_structure_details 'Flack H D (1983), Acta Cryst. A39, 876-881'
_refine_ls_abs_structure_Flack 0.002(13)
_refine_ls_extinction_method none
_refine_ls_goodness_of_fit_ref 0.972
_refine_ls_hydrogen_treatment mixed
_refine_ls_matrix_type full
_refine_ls_number_parameters 900
_refine_ls_number_reflns 18370
_refine_ls_number_restraints 563
_refine_ls_restrained_S_all 0.982
_refine_ls_R_factor_all 0.1148
_refine_ls_R_factor_gt 0.0488
_refine_ls_shift/su_max 0.094
_refine_ls_shift/su_mean 0.016
_refine_ls_structure_factor_coef Fsqd
_refine_ls_weighting_details 'calc w=1/[\s^2^(Fo^2^)+(0.0562P)^2^+0.0000P] where P=(Fo^2^+2Fc^2^)/3'
_refine_ls_weighting_scheme calc
_refine_ls_wR_factor_gt 0.0951
_refine_ls_wR_factor_ref 0.1169
_reflns_number_gt 10512
_reflns_number_total 18370
_reflns_threshold_expression >2sigma(I)
_cod_data_source_file b205007b.txt
_cod_data_source_block 4
_cod_depositor_comments
;
The following automatic conversions were performed:
'_symmetry_cell_setting' value 'Tetragonal' changed to 'tetragonal'
according to '/home/saulius/struct/CIF-dictionaries/cif_core.dic'
dictionary named 'cif_core.dic' version 2.4.1 from
2010-06-29.

'_exptl_absorpt_correction_type' value 'Numerical' changed to
'numerical' according to
'/home/saulius/struct/CIF-dictionaries/cif_core.dic' dictionary named
'cif_core.dic' version 2.4.1 from 2010-06-29.

Automatic conversion script
Id: cif_fix_enum 1527 2010-12-29 10:47:43Z saulius 
;
_cod_original_sg_symbol_H-M P4(1)
_cod_database_code 7011849

loop_
_symmetry_equiv_pos_as_xyz
'x, y, z'
'-x, -y, z+1/2'
'-y, x, z+1/4'
'y, -x, z+3/4'

loop_
_atom_site_label
_atom_site_type_symbol
_atom_site_fract_x
_atom_site_fract_y
_atom_site_fract_z
_atom_site_U_iso_or_equiv
_atom_site_adp_type
_atom_site_occupancy
_atom_site_symmetry_multiplicity
_atom_site_calc_flag
_atom_site_refinement_flags
_atom_site_disorder_assembly
_atom_site_disorder_group
Mn1 Mn 0.14063(7) 0.15384(6) -0.0033 0.0341(4) Uani 1 1 d . . .
Mn2 Mn 0.35982(7) 0.34488(6) 0.01474(9) 0.0355(4) Uani 1 1 d . . .
Mn3 Mn 0.14104(7) 0.34629(6) 0.51383(14) 0.0368(4) Uani 1 1 d . . .
Mn4 Mn 0.36017(7) 0.15473(6) 0.49718(16) 0.0346(4) Uani 1 1 d . . .
O1 O 0.1926(2) 0.2377(2) -0.0373(4) 0.0461(12) Uani 1 1 d . . .
O2 O 0.3079(2) 0.26228(19) 0.0342(5) 0.0602(15) Uani 1 1 d . . .
O3 O 0.1940(2) 0.26357(19) 0.5350(5) 0.0576(14) Uani 1 1 d . . .
O4 O 0.3095(2) 0.23869(18) 0.4643(4) 0.0441(12) Uani 1 1 d . . .
O5 O 0.2821(2) 0.2531(3) 0.2614(6) 0.084(2) Uani 1 1 d D . .
O6 O 0.2129(3) 0.2551(5) -0.2398(8) 0.127(3) Uani 1 1 d D . .
N1 N 0.0907(3) 0.1989(3) 0.1170(4) 0.0491(19) Uani 1 1 d D . .
N2 N 0.0427(3) 0.2569(5) 0.2478(7) 0.088(3) Uani 1 1 d D . .
N3 N 0.0890(3) 0.3053(3) 0.3914(5) 0.059(2) Uani 1 1 d D . .
N4 N 0.1997(3) 0.1135(3) 0.1091(5) 0.063(2) Uani 1 1 d D . .
N5 N 0.2593(4) 0.0647(4) 0.2358(7) 0.110(4) Uani 1 1 d D . .
N6 N 0.3089(3) 0.1110(3) 0.3775(5) 0.058(2) Uani 1 1 d D . .
N7 N 0.0784(3) 0.1875(3) -0.1189(5) 0.053(2) Uani 1 1 d D . .
N8 N 0.0282(3) 0.2468(4) -0.2472(7) 0.080(3) Uani 1 1 d D . .
N9 N 0.0826(4) 0.3061(3) -0.3717(5) 0.061(2) Uani 1 1 d D . .
N10 N 0.1911(3) 0.1071(4) -0.1220(5) 0.0558(19) Uani 1 1 d D . .
N11 N 0.2476(4) 0.0657(4) -0.2565(6) 0.110(5) Uani 1 1 d D . .
N12 N 0.2999(4) 0.1133(4) -0.3917(5) 0.064(2) Uani 1 1 d D . .
N13 N 0.3083(3) 0.3891(3) 0.1320(5) 0.062(2) Uani 1 1 d D . .
N14 N 0.2433(5) 0.4307(5) 0.2572(7) 0.140(5) Uani 1 1 d D . .
N15 N 0.1980(3) 0.3873(4) 0.4023(5) 0.057(2) Uani 1 1 d D . .
N16 N 0.4174(4) 0.3057(3) 0.1319(5) 0.056(2) Uani 1 1 d D . .
N17 N 0.4682(3) 0.2465(5) 0.2541(8) 0.107(4) Uani 1 1 d D . .
N18 N 0.4245(3) 0.1908(3) 0.3880(5) 0.055(2) Uani 1 1 d D . .
N19 N 0.3051(3) 0.3876(4) -0.0967(5) 0.063(2) Uani 1 1 d D . .
N20 N 0.2442(5) 0.4317(4) -0.2270(7) 0.133(5) Uani 1 1 d D . .
N21 N 0.1927(3) 0.3899(4) -0.3684(5) 0.064(2) Uani 1 1 d D . .
N22 N 0.4123(3) 0.3023(4) -0.1067(5) 0.063(2) Uani 1 1 d D . .
N23 N 0.4562(4) 0.2413(5) -0.2356(8) 0.120(5) Uani 1 1 d D . .
N24 N 0.4077(4) 0.1988(3) -0.3796(5) 0.054(2) Uani 1 1 d D . .
N25 N 0.0759(2) 0.0763(3) 0.0099(5) 0.0300(16) Uani 1 1 d D . .
N26 N -0.1266(3) -0.1648(3) 0.0080(7) 0.061(3) Uani 1 1 d D . .
N27 N 0.4264(3) 0.4203(3) 0.0110(5) 0.0332(17) Uani 1 1 d D . .
N28 N 0.6321(3) 0.6576(3) 0.0071(7) 0.057(3) Uani 1 1 d D . .
N29 N 0.0753(3) 0.4217(3) 0.5087(5) 0.0375(18) Uani 1 1 d D . .
N30 N -0.1277(3) 0.6627(3) 0.5023(7) 0.058(3) Uani 1 1 d D . .
N31 N 0.4255(3) 0.0792(3) 0.5086(5) 0.0376(18) Uani 1 1 d D . .
N32 N 0.6300(3) -0.1610(3) 0.5071(7) 0.067(3) Uani 1 1 d D . .
C1 C 0.0709(4) 0.2248(4) 0.1825(6) 0.054(2) Uani 1 1 d D . .
C2 C 0.0694(4) 0.2795(4) 0.3244(6) 0.055(2) Uani 1 1 d D . .
C3 C 0.2254(4) 0.0948(4) 0.1745(6) 0.058(2) Uani 1 1 d D . .
C4 C 0.2817(4) 0.0933(4) 0.3132(6) 0.059(3) Uani 1 1 d D . .
C5 C 0.0600(4) 0.2156(4) -0.1835(6) 0.048(2) Uani 1 1 d D . .
C6 C 0.0603(4) 0.2756(4) -0.3150(6) 0.061(3) Uani 1 1 d D . .
C7 C 0.2163(4) 0.0921(4) -0.1897(6) 0.051(2) Uani 1 1 d D . .
C8 C 0.2721(4) 0.0946(4) -0.3299(6) 0.059(3) Uani 1 1 d D . .
C9 C 0.2792(4) 0.4069(4) 0.1956(6) 0.061(3) Uani 1 1 d D . .
C10 C 0.2242(4) 0.4052(4) 0.3377(6) 0.059(3) Uani 1 1 d D . .
C11 C 0.4411(4) 0.2803(4) 0.1929(6) 0.049(2) Uani 1 1 d D . .
C12 C 0.4430(3) 0.2188(4) 0.3244(6) 0.042(2) Uani 1 1 d D . .
C13 C 0.2787(4) 0.4069(4) -0.1633(6) 0.061(3) Uani 1 1 d D . .
C14 C 0.2192(4) 0.4079(4) -0.3020(6) 0.064(3) Uani 1 1 d D . .
C15 C 0.4304(4) 0.2764(4) -0.1721(7) 0.066(3) Uani 1 1 d D . .
C16 C 0.4280(4) 0.2231(4) -0.3132(6) 0.057(3) Uani 1 1 d D . .
C17 C 0.0944(3) 0.0212(3) 0.0082(6) 0.039(2) Uani 1 1 d D . .
H17 H 0.1351 0.0141 0.0067 0.046 Uiso 1 1 calc R . .
C18 C 0.0561(3) -0.0268(3) 0.0084(5) 0.037(2) Uani 1 1 d D . .
H18 H 0.0710 -0.0652 0.0087 0.044 Uiso 1 1 calc R . .
C19 C -0.0049(3) -0.0173(3) 0.0083(5) 0.043(2) Uani 1 1 d D . .
C20 C -0.0478(3) -0.0676(3) 0.0102(6) 0.035(2) Uani 1 1 d D . .
C21 C -0.0296(3) -0.1237(4) 0.0108(6) 0.059(3) Uani 1 1 d D . .
H21 H 0.0109 -0.1311 0.0138 0.070 Uiso 1 1 calc R . .
C22 C -0.0684(3) -0.1722(2) 0.0073(6) 0.052(2) Uani 1 1 d D . .
H22 H -0.0529 -0.2104 0.0044 0.062 Uiso 1 1 calc R . .
C23 C -0.1452(3) -0.1079(4) 0.0018(9) 0.081(4) Uani 1 1 d D . .
H23 H -0.1857 -0.1011 -0.0048 0.097 Uiso 1 1 calc R . .
C24 C -0.1080(3) -0.0589(3) 0.0045(7) 0.060(3) Uani 1 1 d D . .
H24 H -0.1236 -0.0208 0.0026 0.071 Uiso 1 1 calc R . .
C25 C -0.0248(3) 0.0422(3) 0.0093(5) 0.035(2) Uani 1 1 d D . .
H25 H -0.0649 0.0516 0.0101 0.041 Uiso 1 1 calc R . .
C26 C 0.0189(3) 0.0862(3) 0.0090(6) 0.041(2) Uani 1 1 d D . .
H26 H 0.0064 0.1255 0.0080 0.049 Uiso 1 1 calc R . .
C27 C 0.4081(3) 0.4764(3) 0.0124(6) 0.037(2) Uani 1 1 d D . .
H27 H 0.3676 0.4843 0.0139 0.044 Uiso 1 1 calc R . .
C28 C 0.4483(3) 0.5241(3) 0.0116(5) 0.044(2) Uani 1 1 d D . .
H28 H 0.4341 0.5629 0.0122 0.053 Uiso 1 1 calc R . .
C29 C 0.5083(3) 0.5139(3) 0.0100(5) 0.035(2) Uani 1 1 d D . .
C30 C 0.5503(3) 0.5633(3) 0.0134(6) 0.044(2) Uani 1 1 d D . .
C31 C 0.5311(3) 0.6225(3) 0.0108(6) 0.056(3) Uani 1 1 d D . .
H31 H 0.4909 0.6318 0.0123 0.067 Uiso 1 1 calc R . .
C32 C 0.5739(4) 0.6665(3) 0.0059(7) 0.070(3) Uani 1 1 d D . .
H32 H 0.5608 0.7055 0.0013 0.085 Uiso 1 1 calc R . .
C33 C 0.6498(4) 0.6024(4) 0.0086(9) 0.078(4) Uani 1 1 d D . .
H33 H 0.6903 0.5949 0.0078 0.093 Uiso 1 1 calc R . .
C34 C 0.6110(3) 0.5539(3) 0.0112(7) 0.059(3) Uani 1 1 d D . .
H34 H 0.6259 0.5154 0.0115 0.071 Uiso 1 1 calc R . .
C35 C 0.5267(3) 0.4555(3) 0.0095(5) 0.0308(18) Uani 1 1 d D . .
H35 H 0.5669 0.4465 0.0103 0.037 Uiso 1 1 calc R . .
C36 C 0.4854(3) 0.4108(3) 0.0078(6) 0.046(2) Uani 1 1 d D . .
H36 H 0.4989 0.3719 0.0043 0.055 Uiso 1 1 calc R . .
C37 C 0.0939(3) 0.4799(3) 0.5125(6) 0.044(2) Uani 1 1 d D . .
H37 H 0.1344 0.4878 0.5153 0.053 Uiso 1 1 calc R . .
C38 C 0.0553(3) 0.5264(3) 0.5124(5) 0.039(2) Uani 1 1 d D . .
H38 H 0.0700 0.5650 0.5122 0.047 Uiso 1 1 calc R . .
C39 C -0.0055(3) 0.5173(2) 0.5127(5) 0.0292(19) Uani 1 1 d D . .
C40 C -0.0480(3) 0.5684(3) 0.5085(5) 0.041(2) Uani 1 1 d D . .
C41 C -0.0279(3) 0.6263(3) 0.5025(6) 0.057(3) Uani 1 1 d D . .
H41 H 0.0123 0.6350 0.4998 0.068 Uiso 1 1 calc R . .
C42 C -0.0692(4) 0.6695(3) 0.5007(7) 0.073(3) Uani 1 1 d D . .
H42 H -0.0552 0.7083 0.4981 0.088 Uiso 1 1 calc R . .
C43 C -0.1474(3) 0.6078(3) 0.5135(7) 0.060(3) Uani 1 1 d D . .
H43 H -0.1879 0.6010 0.5191 0.072 Uiso 1 1 calc R . .
C44 C -0.1088(4) 0.5604(3) 0.5172(7) 0.065(3) Uani 1 1 d D . .
H44 H -0.1239 0.5223 0.5256 0.077 Uiso 1 1 calc R . .
C45 C -0.0235(3) 0.4588(3) 0.5095(6) 0.044(2) Uani 1 1 d D . .
H45 H -0.0638 0.4502 0.5068 0.053 Uiso 1 1 calc R . .
C46 C 0.0169(3) 0.4128(3) 0.5103(6) 0.035(2) Uani 1 1 d D . .
H46 H 0.0027 0.3741 0.5120 0.042 Uiso 1 1 calc R . .
C47 C 0.4852(3) 0.0892(3) 0.5142(5) 0.0309(19) Uani 1 1 d D . .
H47 H 0.4987 0.1281 0.5173 0.037 Uiso 1 1 calc R . .
C48 C 0.5259(3) 0.0442(3) 0.5155(5) 0.044(2) Uani 1 1 d D . .
H48 H 0.5662 0.0529 0.5190 0.053 Uiso 1 1 calc R . .
C49 C 0.5072(3) -0.0147(3) 0.5116(5) 0.0307(19) Uani 1 1 d D . .
C50 C 0.5508(3) -0.0647(3) 0.5101(5) 0.034(2) Uani 1 1 d D . .
C51 C 0.6116(3) -0.0577(3) 0.5017(6) 0.056(3) Uani 1 1 d D . .
H51 H 0.6273 -0.0198 0.4955 0.067 Uiso 1 1 calc R . .
C52 C 0.6481(3) -0.1045(3) 0.5024(7) 0.060(3) Uani 1 1 d D . .
H52 H 0.6887 -0.0973 0.4994 0.072 Uiso 1 1 calc R . .
C53 C 0.5718(4) -0.1691(3) 0.5200(8) 0.070(3) Uani 1 1 d D . .
H53 H 0.5576 -0.2075 0.5283 0.084 Uiso 1 1 calc R . .
C54 C 0.5327(3) -0.1235(3) 0.5214(6) 0.059(3) Uani 1 1 d D . .
H54 H 0.4926 -0.1316 0.5302 0.071 Uiso 1 1 calc R . .
C55 C 0.4452(3) -0.0241(3) 0.5064(5) 0.037(2) Uani 1 1 d D . .
H55 H 0.4301 -0.0624 0.5031 0.044 Uiso 1 1 calc R . .
C56 C 0.4087(3) 0.0225(3) 0.5063(6) 0.037(2) Uani 1 1 d D . .
H56 H 0.3682 0.0148 0.5045 0.044 Uiso 1 1 calc R . .
C57 C 0.2216(2) 0.2509(4) 0.2516(9) 0.068(3) Uani 1 1 d D . .
H57A H 0.2047 0.2318 0.3088 0.102 Uiso 1 1 calc R . .
H57B H 0.2115 0.2289 0.1928 0.102 Uiso 1 1 calc R . .
H57C H 0.2062 0.2905 0.2463 0.102 Uiso 1 1 calc R . .
C58 C 0.2734(4) 0.2482(5) -0.2564(9) 0.107(4) Uani 1 1 d D . .
H58A H 0.2902 0.2854 -0.2768 0.161 Uiso 1 1 calc R . .
H58B H 0.2795 0.2192 -0.3078 0.161 Uiso 1 1 calc R . .
H58C H 0.2923 0.2351 -0.1962 0.161 Uiso 1 1 calc R . .

loop_
_atom_site_aniso_label
_atom_site_aniso_U_11
_atom_site_aniso_U_22
_atom_site_aniso_U_33
_atom_site_aniso_U_23
_atom_site_aniso_U_13
_atom_site_aniso_U_12
Mn1 0.0357(7) 0.0354(7) 0.0312(8) -0.0007(4) -0.0003(5) -0.0012(7)
Mn2 0.0378(8) 0.0324(7) 0.0364(9) -0.0016(5) -0.0019(5) -0.0007(6)
Mn3 0.0369(7) 0.0323(7) 0.0413(9) -0.0022(5) -0.0005(5) 0.0029(6)
Mn4 0.0341(7) 0.0370(7) 0.0328(7) 0.0002(4) 0.0002(4) 0.0018(7)
O1 0.042(3) 0.052(3) 0.044(2) 0.000(2) 0.0055(18) 0.007(2)
O2 0.033(3) 0.038(3) 0.111(4) -0.009(3) -0.008(3) -0.003(2)
O3 0.043(3) 0.031(3) 0.099(4) -0.015(3) 0.010(3) -0.005(2)
O4 0.042(3) 0.038(3) 0.052(3) 0.007(2) -0.0019(19) 0.015(2)
O5 0.049(3) 0.146(6) 0.058(4) 0.048(3) 0.013(3) 0.008(4)
O6 0.079(5) 0.181(9) 0.120(7) 0.024(5) 0.000(6) -0.014(7)
N1 0.057(4) 0.055(5) 0.035(3) -0.008(3) -0.002(3) 0.001(3)
N2 0.054(5) 0.152(8) 0.059(5) -0.061(5) -0.006(4) 0.025(5)
N3 0.061(5) 0.058(5) 0.058(5) -0.022(3) 0.001(3) 0.009(4)
N4 0.061(5) 0.061(5) 0.068(4) -0.011(3) -0.030(3) 0.021(4)
N5 0.151(9) 0.070(6) 0.109(6) -0.040(5) -0.095(7) 0.057(5)
N6 0.086(5) 0.042(4) 0.044(3) -0.001(3) -0.018(3) -0.003(3)
N7 0.050(4) 0.059(5) 0.049(4) 0.022(3) -0.012(3) 0.001(3)
N8 0.071(5) 0.096(6) 0.073(5) 0.053(4) 0.000(5) 0.000(5)
N9 0.078(5) 0.049(5) 0.055(4) 0.020(3) 0.019(3) 0.006(4)
N10 0.058(4) 0.056(4) 0.054(4) -0.012(3) 0.018(3) -0.002(3)
N11 0.182(11) 0.048(6) 0.101(7) 0.020(4) 0.102(7) 0.038(5)
N12 0.062(5) 0.076(5) 0.055(4) -0.002(3) 0.014(3) -0.001(4)
N13 0.064(5) 0.053(5) 0.070(5) 0.006(3) 0.027(4) 0.004(4)
N14 0.206(12) 0.087(8) 0.128(9) 0.040(6) 0.124(9) 0.072(7)
N15 0.056(5) 0.055(4) 0.059(4) -0.001(3) 0.017(3) -0.003(3)
N16 0.059(5) 0.056(5) 0.054(4) 0.017(3) -0.007(3) -0.003(4)
N17 0.034(4) 0.171(10) 0.116(7) 0.098(6) 0.038(4) 0.037(5)
N18 0.058(4) 0.057(4) 0.051(4) 0.021(3) -0.001(3) 0.014(4)
N19 0.063(4) 0.073(5) 0.052(4) -0.008(3) -0.033(3) 0.013(4)
N20 0.229(13) 0.047(5) 0.122(8) -0.032(5) -0.128(8) 0.071(6)
N21 0.061(5) 0.069(5) 0.062(4) 0.004(3) -0.031(4) 0.007(4)
N22 0.060(4) 0.069(5) 0.060(5) -0.025(4) -0.003(3) 0.020(4)
N23 0.096(7) 0.162(9) 0.102(8) -0.093(7) -0.045(6) 0.070(6)
N24 0.066(5) 0.047(4) 0.049(4) -0.017(3) -0.007(3) 0.008(3)
N25 0.023(4) 0.031(4) 0.035(4) 0.003(3) 0.004(3) -0.006(3)
N26 0.064(7) 0.044(5) 0.073(6) -0.001(4) 0.009(4) -0.020(5)
N27 0.026(4) 0.044(4) 0.029(4) 0.001(3) -0.003(3) -0.005(3)
N28 0.064(6) 0.047(5) 0.060(5) -0.003(4) -0.003(4) -0.022(5)
N29 0.047(5) 0.031(4) 0.034(4) 0.007(3) -0.001(3) -0.002(4)
N30 0.053(6) 0.033(5) 0.087(6) 0.001(4) -0.005(5) 0.010(4)
N31 0.048(5) 0.026(4) 0.039(4) 0.000(3) 0.000(4) -0.001(4)
N32 0.052(6) 0.052(6) 0.097(7) 0.012(5) 0.004(5) 0.024(5)
C1 0.045(5) 0.063(6) 0.055(5) -0.023(5) 0.000(4) -0.002(4)
C2 0.046(5) 0.067(6) 0.053(5) -0.016(4) 0.004(4) -0.007(5)
C3 0.050(5) 0.049(5) 0.076(6) -0.013(4) -0.029(5) 0.002(4)
C4 0.073(6) 0.055(6) 0.048(5) 0.003(4) -0.031(4) 0.005(5)
C5 0.054(5) 0.045(5) 0.046(5) 0.007(4) -0.002(4) -0.012(4)
C6 0.075(6) 0.070(7) 0.039(5) 0.009(4) -0.002(4) 0.027(5)
C7 0.059(5) 0.042(5) 0.051(5) -0.006(3) 0.027(4) -0.004(4)
C8 0.066(6) 0.059(6) 0.053(5) -0.004(4) 0.016(4) 0.000(5)
C9 0.069(6) 0.032(5) 0.082(6) 0.013(4) 0.022(5) 0.005(4)
C10 0.081(7) 0.040(5) 0.057(5) -0.007(4) 0.031(5) 0.000(5)
C11 0.034(4) 0.041(4) 0.072(5) 0.023(4) -0.003(3) -0.003(3)
C12 0.031(4) 0.046(5) 0.051(5) 0.014(4) -0.005(3) -0.001(3)
C13 0.081(7) 0.029(4) 0.075(6) -0.017(4) -0.024(5) 0.003(4)
C14 0.080(7) 0.043(5) 0.070(6) 0.000(4) -0.027(5) 0.018(5)
C15 0.060(6) 0.070(7) 0.069(6) -0.036(5) -0.014(5) 0.005(5)
C16 0.057(5) 0.076(6) 0.039(4) -0.015(4) 0.010(4) 0.028(5)
C17 0.033(5) 0.047(5) 0.036(5) 0.000(4) 0.002(3) -0.020(4)
C18 0.034(5) 0.036(5) 0.041(5) -0.005(4) 0.002(4) -0.001(4)
C19 0.060(6) 0.053(6) 0.017(4) -0.008(4) 0.002(4) -0.001(5)
C20 0.035(5) 0.027(4) 0.044(5) 0.005(3) -0.006(4) 0.007(4)
C21 0.027(4) 0.060(6) 0.089(7) -0.005(5) -0.007(4) -0.005(4)
C22 0.046(6) 0.013(3) 0.096(7) 0.000(3) 0.004(4) -0.005(4)
C23 0.042(6) 0.083(8) 0.116(9) 0.010(7) 0.009(5) -0.029(6)
C24 0.038(5) 0.031(5) 0.109(7) -0.006(4) -0.002(4) -0.019(4)
C25 0.051(5) 0.030(4) 0.022(4) 0.000(3) -0.004(4) 0.016(4)
C26 0.070(7) 0.023(4) 0.030(5) -0.001(3) 0.005(4) 0.002(4)
C27 0.033(5) 0.033(5) 0.045(5) 0.002(4) 0.004(3) -0.009(4)
C28 0.054(6) 0.024(5) 0.054(6) 0.010(4) -0.004(4) -0.001(4)
C29 0.042(5) 0.041(5) 0.022(4) 0.003(3) 0.004(3) -0.005(4)
C30 0.053(6) 0.043(5) 0.036(4) 0.002(4) -0.001(4) 0.013(4)
C31 0.030(4) 0.032(5) 0.106(6) -0.003(5) -0.002(4) -0.014(4)
C32 0.084(8) 0.032(5) 0.095(6) 0.000(4) -0.008(5) -0.014(5)
C33 0.047(7) 0.072(8) 0.115(10) -0.003(6) -0.002(5) -0.008(6)
C34 0.045(6) 0.034(5) 0.099(7) -0.007(4) 0.019(4) -0.016(4)
C35 0.031(4) 0.015(3) 0.047(4) -0.004(3) 0.002(4) 0.009(3)
C36 0.047(6) 0.044(6) 0.047(5) -0.001(4) 0.002(4) 0.001(5)
C37 0.049(5) 0.034(5) 0.049(5) -0.003(4) 0.004(4) -0.020(4)
C38 0.038(5) 0.024(4) 0.056(5) -0.010(4) -0.002(4) 0.000(4)
C39 0.026(4) 0.016(3) 0.045(5) -0.004(3) 0.006(3) 0.000(3)
C40 0.050(6) 0.049(5) 0.024(4) 0.000(3) -0.002(4) 0.024(4)
C41 0.072(7) 0.022(4) 0.076(7) 0.003(4) 0.001(4) 0.005(4)
C42 0.070(8) 0.067(7) 0.084(7) -0.003(5) 0.000(5) 0.005(6)
C43 0.052(6) 0.028(4) 0.101(7) 0.013(4) 0.002(5) -0.004(4)
C44 0.059(7) 0.058(6) 0.077(6) 0.011(5) 0.014(4) -0.009(5)
C45 0.025(4) 0.044(5) 0.064(6) 0.003(5) -0.003(4) 0.008(4)
C46 0.031(5) 0.029(5) 0.044(5) 0.004(3) 0.000(3) -0.004(4)
C47 0.026(4) 0.031(4) 0.035(4) -0.005(3) -0.001(3) -0.005(3)
C48 0.037(5) 0.061(6) 0.034(4) 0.010(4) 0.001(4) 0.015(4)
C49 0.031(5) 0.031(5) 0.031(4) 0.003(3) 0.000(3) 0.005(4)
C50 0.042(5) 0.028(4) 0.031(4) -0.005(3) -0.006(3) 0.022(3)
C51 0.041(6) 0.043(5) 0.082(7) 0.000(4) -0.009(4) -0.015(4)
C52 0.037(6) 0.046(5) 0.097(8) -0.014(5) -0.009(4) 0.011(5)
C53 0.058(7) 0.046(6) 0.107(7) 0.007(5) 0.019(5) 0.017(5)
C54 0.064(6) 0.051(6) 0.063(5) 0.015(4) 0.009(4) -0.013(5)
C55 0.039(5) 0.041(5) 0.030(4) 0.004(4) -0.001(3) -0.006(4)
C56 0.028(5) 0.042(5) 0.040(5) 0.003(4) -0.006(3) -0.010(4)
C57 0.025(3) 0.098(7) 0.081(6) -0.047(4) -0.001(5) -0.003(4)
C58 0.174(11) 0.109(10) 0.038(6) -0.005(5) 0.011(6) -0.012(9)

loop_
_atom_type_symbol
_atom_type_description
_atom_type_scat_dispersion_real
_atom_type_scat_dispersion_imag
_atom_type_scat_source
Mn Mn 0.3368 0.7283 'International Tables Vol C Tables 4.2.6.8 and 6.1.1.4'
O O 0.0106 0.0060 'International Tables Vol C Tables 4.2.6.8 and 6.1.1.4'
N N 0.0061 0.0033 'International Tables Vol C Tables 4.2.6.8 and 6.1.1.4'
C C 0.0033 0.0016 'International Tables Vol C Tables 4.2.6.8 and 6.1.1.4'
H H 0.0000 0.0000 'International Tables Vol C Tables 4.2.6.8 and 6.1.1.4'

loop_
_geom_angle_atom_site_label_1
_geom_angle_atom_site_label_2
_geom_angle_atom_site_label_3
_geom_angle
_geom_angle_site_symmetry_1
_geom_angle_site_symmetry_3
_geom_angle_publ_flag
N4 Mn1 N1 89.8(2) . . ?
N4 Mn1 N10 89.2(3) . . ?
N1 Mn1 N10 178.9(3) . . ?
N4 Mn1 N7 175.6(3) . . ?
N1 Mn1 N7 91.8(3) . . ?
N10 Mn1 N7 89.1(3) . . ?
N4 Mn1 O1 99.8(3) . . ?
N1 Mn1 O1 91.6(2) . . ?
N10 Mn1 O1 89.2(2) . . ?
N7 Mn1 O1 84.3(2) . . ?
N4 Mn1 N25 91.0(3) . . ?
N1 Mn1 N25 88.2(3) . . ?
N10 Mn1 N25 91.2(3) . . ?
N7 Mn1 N25 85.0(2) . . ?
O1 Mn1 N25 169.3(2) . . ?
N19 Mn2 N13 89.6(3) . . ?
N19 Mn2 O2 98.9(3) . . ?
N13 Mn2 O2 91.0(3) . . ?
N19 Mn2 N16 177.0(3) . . ?
N13 Mn2 N16 88.9(3) . . ?
O2 Mn2 N16 83.7(3) . . ?
N19 Mn2 N22 89.3(3) . . ?
N13 Mn2 N22 178.4(3) . . ?
O2 Mn2 N22 90.3(3) . . ?
N16 Mn2 N22 92.1(3) . . ?
N19 Mn2 N27 91.6(3) . . ?
N13 Mn2 N27 91.4(3) . . ?
O2 Mn2 N27 169.2(2) . . ?
N16 Mn2 N27 85.8(3) . . ?
N22 Mn2 N27 87.5(3) . . ?
N15 Mn3 N21 89.6(3) . 1_556 ?
N15 Mn3 N9 179.0(3) . 1_556 ?
N21 Mn3 N9 89.9(3) 1_556 1_556 ?
N15 Mn3 N3 88.8(3) . . ?
N21 Mn3 N3 177.9(3) 1_556 . ?
N9 Mn3 N3 91.7(3) 1_556 . ?
N15 Mn3 O3 97.3(2) . . ?
N21 Mn3 O3 89.9(3) 1_556 . ?
N9 Mn3 O3 83.6(3) 1_556 . ?
N3 Mn3 O3 91.7(2) . . ?
N15 Mn3 N29 92.7(3) . . ?
N21 Mn3 N29 91.9(3) 1_556 . ?
N9 Mn3 N29 86.5(3) 1_556 . ?
N3 Mn3 N29 86.7(3) . . ?
O3 Mn3 N29 169.9(2) . . ?
N24 Mn4 N6 177.5(3) 1_556 . ?
N24 Mn4 N18 90.8(3) 1_556 . ?
N6 Mn4 N18 91.4(3) . . ?
N24 Mn4 N12 89.0(3) 1_556 1_556 ?
N6 Mn4 N12 88.9(3) . 1_556 ?
N18 Mn4 N12 176.0(3) . 1_556 ?
N24 Mn4 O4 90.8(2) 1_556 . ?
N6 Mn4 O4 88.1(2) . . ?
N18 Mn4 O4 83.9(2) . . ?
N12 Mn4 O4 100.0(3) 1_556 . ?
N24 Mn4 N31 88.4(3) 1_556 . ?
N6 Mn4 N31 93.1(3) . . ?
N18 Mn4 N31 84.0(3) . . ?
N12 Mn4 N31 92.1(3) 1_556 . ?
O4 Mn4 N31 167.8(2) . . ?
C1 N1 Mn1 172.2(8) . . ?
C2 N2 C1 121.7(7) . . ?
C2 N3 Mn3 170.0(8) . . ?
C3 N4 Mn1 172.3(8) . . ?
C3 N5 C4 117.6(8) . . ?
C4 N6 Mn4 174.1(7) . . ?
C5 N7 Mn1 160.2(7) . . ?
C5 N8 C6 114.0(7) . . ?
C6 N9 Mn3 165.8(8) . 1_554 ?
C7 N10 Mn1 168.8(8) . . ?
C7 N11 C8 121.9(8) . . ?
C8 N12 Mn4 174.4(8) . 1_554 ?
C9 N13 Mn2 173.4(8) . . ?
C9 N14 C10 124.4(9) . . ?
C10 N15 Mn3 172.8(8) . . ?
C11 N16 Mn2 171.0(8) . . ?
C12 N17 C11 124.1(7) . . ?
C12 N18 Mn4 159.6(7) . . ?
C13 N19 Mn2 173.1(8) . . ?
C14 N20 C13 127.8(9) . . ?
C14 N21 Mn3 173.7(8) . 1_554 ?
C15 N22 Mn2 168.8(8) . . ?
C16 N23 C15 120.3(8) . . ?
C16 N24 Mn4 174.6(8) . 1_554 ?
C26 N25 C17 118.5(5) . . ?
C26 N25 Mn1 119.8(5) . . ?
C17 N25 Mn1 121.3(4) . . ?
C22 N26 C23 115.3(6) . . ?
C27 N27 C36 117.3(6) . . ?
C27 N27 Mn2 120.4(4) . . ?
C36 N27 Mn2 122.3(5) . . ?
C33 N28 C32 116.4(6) . . ?
C46 N29 C37 116.3(6) . . ?
C46 N29 Mn3 122.4(5) . . ?
C37 N29 Mn3 121.0(5) . . ?
C43 N30 C42 116.3(6) . . ?
C56 N31 C47 116.0(5) . . ?
C56 N31 Mn4 122.4(5) . . ?
C47 N31 Mn4 121.5(4) . . ?
C53 N32 C52 115.8(6) . . ?
N1 C1 N2 171.6(11) . . ?
N3 C2 N2 172.1(12) . . ?
N4 C3 N5 167.5(11) . . ?
N6 C4 N5 168.0(12) . . ?
N7 C5 N8 167.9(10) . . ?
N9 C6 N8 171.1(11) . . ?
N10 C7 N11 168.6(10) . . ?
N12 C8 N11 169.4(12) . . ?
N13 C9 N14 172.3(11) . . ?
N15 C10 N14 167.4(12) . . ?
N16 C11 N17 173.2(13) . . ?
N18 C12 N17 174.2(10) . . ?
N19 C13 N20 171.2(12) . . ?
N21 C14 N20 174.1(13) . . ?
N22 C15 N23 170.0(13) . . ?
N24 C16 N23 169.3(12) . . ?
N25 C17 C18 122.7(6) . . ?
C17 C18 C19 119.7(6) . . ?
C18 C19 C25 117.4(6) . . ?
C18 C19 C20 121.5(7) . . ?
C25 C19 C20 121.1(7) . . ?
C21 C20 C24 116.1(6) . . ?
C21 C20 C19 121.6(7) . . ?
C24 C20 C19 122.1(6) . . ?
C20 C21 C22 123.4(6) . . ?
N26 C22 C21 121.3(6) . . ?
N26 C23 C24 124.4(7) . . ?
C20 C24 C23 119.1(7) . . ?
C26 C25 C19 116.8(6) . . ?
N25 C26 C25 124.9(6) . . ?
N27 C27 C28 121.7(6) . . ?
C29 C28 C27 120.5(6) . . ?
C28 C29 C35 117.1(5) . . ?
C28 C29 C30 120.7(7) . . ?
C35 C29 C30 122.1(7) . . ?
C34 C30 C31 116.8(6) . . ?
C34 C30 C29 121.5(7) . . ?
C31 C30 C29 121.5(7) . . ?
C32 C31 C30 117.8(6) . . ?
N28 C32 C31 125.4(7) . . ?
N28 C33 C34 123.6(7) . . ?
C30 C34 C33 119.8(7) . . ?
C36 C35 C29 119.9(6) . . ?
N27 C36 C35 123.5(6) . . ?
C38 C37 N29 122.5(6) . . ?
C37 C38 C39 121.2(6) . . ?
C45 C39 C38 115.6(5) . . ?
C45 C39 C40 123.0(6) . . ?
C38 C39 C40 121.2(6) . . ?
C41 C40 C44 116.8(6) . . ?
C41 C40 C39 121.2(7) . . ?
C44 C40 C39 121.9(7) . . ?
C42 C41 C40 117.3(7) . . ?
N30 C42 C41 126.9(7) . . ?
N30 C43 C44 121.2(6) . . ?
C43 C44 C40 121.3(6) . . ?
C46 C45 C39 121.7(6) . . ?
N29 C46 C45 122.6(6) . . ?
N31 C47 C48 122.6(6) . . ?
C47 C48 C49 120.2(6) . . ?
C48 C49 C55 116.4(5) . . ?
C48 C49 C50 121.3(6) . . ?
C55 C49 C50 122.3(6) . . ?
C51 C50 C54 114.0(5) . . ?
C51 C50 C49 124.4(7) . . ?
C54 C50 C49 121.5(7) . . ?
C52 C51 C50 121.3(6) . . ?
N32 C52 C51 124.2(6) . . ?
N32 C53 C54 122.5(7) . . ?
C53 C54 C50 122.0(6) . . ?
C56 C55 C49 119.4(6) . . ?
C55 C56 N31 125.4(6) . . ?

loop_
_geom_bond_atom_site_label_1
_geom_bond_atom_site_label_2
_geom_bond_distance
_geom_bond_site_symmetry_2
_geom_bond_publ_flag
Mn1 N4 2.210(6) . ?
Mn1 N1 2.217(6) . ?
Mn1 N10 2.224(6) . ?
Mn1 N7 2.227(6) . ?
Mn1 O1 2.270(5) . ?
Mn1 N25 2.285(5) . ?
Mn2 N19 2.166(6) . ?
Mn2 N13 2.196(6) . ?
Mn2 O2 2.215(5) . ?
Mn2 N16 2.223(7) . ?
Mn2 N22 2.232(6) . ?
Mn2 N27 2.270(6) . ?
Mn3 N15 2.180(6) . ?
Mn3 N21 2.197(6) 1_556 ?
Mn3 N9 2.219(7) 1_556 ?
Mn3 N3 2.221(6) . ?
Mn3 O3 2.233(5) . ?
Mn3 N29 2.257(6) . ?
Mn4 N24 2.208(6) 1_556 ?
Mn4 N6 2.213(6) . ?
Mn4 N18 2.217(6) . ?
Mn4 N12 2.224(7) 1_556 ?
Mn4 O4 2.254(4) . ?
Mn4 N31 2.257(6) . ?
O5 C57 1.372(8) . ?
O6 C58 1.391(10) . ?
N1 C1 1.145(7) . ?
N2 C2 1.297(8) . ?
N2 C1 1.305(8) . ?
N3 C2 1.159(7) . ?
N4 C3 1.134(7) . ?
N5 C3 1.312(8) . ?
N5 C4 1.325(8) . ?
N6 C4 1.131(7) . ?
N7 C5 1.151(7) . ?
N8 C5 1.320(8) . ?
N8 C6 1.333(8) . ?
N9 C6 1.142(7) . ?
N9 Mn3 2.219(6) 1_554 ?
N10 C7 1.125(7) . ?
N11 C7 1.287(7) . ?
N11 C8 1.304(8) . ?
N12 C8 1.123(7) . ?
N12 Mn4 2.224(7) 1_554 ?
N13 C9 1.152(7) . ?
N14 C9 1.275(8) . ?
N14 C10 1.297(8) . ?
N15 C10 1.124(7) . ?
N16 C11 1.134(7) . ?
N17 C12 1.266(8) . ?
N17 C11 1.276(8) . ?
N18 C12 1.142(7) . ?
N19 C13 1.160(7) . ?
N20 C14 1.273(8) . ?
N20 C13 1.284(8) . ?
N21 C14 1.148(7) . ?
N21 Mn3 2.197(6) 1_554 ?
N22 C15 1.132(7) . ?
N23 C16 1.288(8) . ?
N23 C15 1.300(8) . ?
N24 C16 1.143(7) . ?
N24 Mn4 2.208(6) 1_554 ?
N25 C26 1.304(7) . ?
N25 C17 1.311(7) . ?
N26 C22 1.322(8) . ?
N26 C23 1.353(8) . ?
N27 C27 1.330(7) . ?
N27 C36 1.348(8) . ?
N28 C33 1.308(8) . ?
N28 C32 1.327(8) . ?
N29 C46 1.332(7) . ?
N29 C37 1.381(7) . ?
N30 C43 1.324(7) . ?
N30 C42 1.329(8) . ?
N31 C56 1.334(7) . ?
N31 C47 1.367(7) . ?
N32 C53 1.337(8) . ?
N32 C52 1.338(7) . ?
C17 C18 1.386(8) . ?
C18 C19 1.391(8) . ?
C19 C25 1.413(8) . ?
C19 C20 1.491(8) . ?
C20 C21 1.329(8) . ?
C20 C24 1.375(8) . ?
C21 C22 1.401(7) . ?
C23 C24 1.387(8) . ?
C25 C26 1.398(8) . ?
C27 C28 1.408(8) . ?
C28 C29 1.372(8) . ?
C29 C35 1.381(7) . ?
C29 C30 1.463(8) . ?
C30 C34 1.384(8) . ?
C30 C31 1.403(8) . ?
C31 C32 1.387(8) . ?
C33 C34 1.400(8) . ?
C35 C36 1.372(8) . ?
C37 C38 1.363(8) . ?
C38 C39 1.387(7) . ?
C39 C45 1.380(8) . ?
C39 C40 1.498(7) . ?
C40 C41 1.385(8) . ?
C40 C44 1.388(8) . ?
C41 C42 1.348(8) . ?
C43 C44 1.378(8) . ?
C45 C46 1.380(8) . ?
C47 C48 1.368(8) . ?
C48 C49 1.394(8) . ?
C49 C55 1.414(8) . ?
C49 C50 1.497(7) . ?
C50 C51 1.383(8) . ?
C50 C54 1.395(8) . ?
C51 C52 1.339(8) . ?
C53 C54 1.353(8) . ?
C55 C56 1.334(8) . ?
